data_4076796
loop_
_publ_author_name
'Song, Hyunjoon'
'Lee, Kwangyeol'
'Choi, Moon-Gun'
'Park, Joon T.'

_publ_section_title
;
 [60]Fullerene as a Versatile Four-Electron Donor Ligand
;
_journal_issue 9
_journal_name_full Organometallics
_journal_page_first 1756
_journal_paper_doi 10.1021/om020038f
_journal_volume 21
_journal_year 2002
_chemical_formula_moiety Os3(CO)6(PPh3)(PPh2)(PhCH2NC)(C6H4CH2NC)(C60)
_chemical_formula_sum 'C112 H38 N2 O6 Os3 P2'
_chemical_formula_weight 2139.98
_chemical_name_common Os3(CO)6(PPh3)(PPh2)(PhCH2NC)(C6H4CH2NC)(C60)
_chemical_name_systematic
; 
 Os3(CO)6(PPh3)(PPh2)(PhCH2NC)(C6H4CH2NC)(mu-eta2,eta2-C60) (3)
;
_space_group_IT_number 2
_symmetry_space_group_name_Hall '-P 1'
_symmetry_space_group_name_H-M 'P -1'
_atom_sites_solution_hydrogens geom
_atom_sites_solution_primary direct
_atom_sites_solution_secondary difmap
_audit_creation_method SHELXL-97
_cell_angle_alpha 98.455(4)
_cell_angle_beta 106.604(4)
_cell_angle_gamma 112.325(4)
_cell_formula_units_Z 2
_cell_length_a 13.647(3)
_cell_length_b 17.280(4)
_cell_length_c 19.431(4)
_cell_measurement_temperature 293(2)
_cell_volume 3889.5(15)
_computing_molecular_graphics Ortep-3
_computing_structure_refinement 'SHELXL-97 (Sheldrick, 1997)'
_computing_structure_solution 'SHELXS-97 (Sheldrick, 1990)'
_diffrn_ambient_temperature 233(2)
_diffrn_measured_fraction_theta_full 0.994
_diffrn_measured_fraction_theta_max 0.994
_diffrn_measurement_device_type 'Simens SMART diffractometer/CCD area detector'
_diffrn_measurement_method w/2theta
_diffrn_radiation_monochromator graphite
_diffrn_radiation_source 'fine-focus sealed tube'
_diffrn_radiation_type MoK\a
_diffrn_radiation_wavelength 0.71073
_diffrn_reflns_av_R_equivalents 0.0732
_diffrn_reflns_av_sigmaI/netI 0.1046
_diffrn_reflns_limit_h_max 15
_diffrn_reflns_limit_h_min -15
_diffrn_reflns_limit_k_max 18
_diffrn_reflns_limit_k_min -18
_diffrn_reflns_limit_l_max 21
_diffrn_reflns_limit_l_min -21
_diffrn_reflns_number 23662
_diffrn_reflns_theta_full 23.00
_diffrn_reflns_theta_max 23.00
_diffrn_reflns_theta_min 1.65
_diffrn_standards_interval_count '10 frames'
_diffrn_standards_interval_time '10s per frame'
_diffrn_standards_number '0.3 degree omega scan'
_exptl_absorpt_coefficient_mu 4.996
_exptl_crystal_colour 'dark orange'
_exptl_crystal_density_diffrn 1.827
_exptl_crystal_density_method 'not measured'
_exptl_crystal_description 'thin plate'
_exptl_crystal_F_000 2060
_exptl_crystal_size_mid '0.42 x 0.30 x 0.14 mm'
_refine_diff_density_max 6.465
_refine_diff_density_min -1.246
_refine_diff_density_rms 0.252
_refine_ls_extinction_method none
_refine_ls_goodness_of_fit_ref 1.027
_refine_ls_hydrogen_treatment mixed
_refine_ls_matrix_type full
_refine_ls_number_parameters 1042
_refine_ls_number_reflns 10755
_refine_ls_number_restraints 6
_refine_ls_restrained_S_all 1.028
_refine_ls_R_factor_all 0.1092
_refine_ls_R_factor_gt 0.0648
_refine_ls_shift/su_max 0.001
_refine_ls_shift/su_mean 0.000
_refine_ls_structure_factor_coef Fsqd
_refine_ls_weighting_details 'w=1/[\s^2^(Fo^2^)+(0.1169P)^2^+0.0000P] where P=(Fo^2^+2Fc^2^)/3'
_refine_ls_weighting_scheme calc
_refine_ls_wR_factor_gt 0.1709
_refine_ls_wR_factor_ref 0.1957
_reflns_number_gt 6922
_reflns_number_total 10755
_reflns_threshold_expression >2sigma(I)
_cod_data_source_file om020038f.cif
_cod_data_source_block pph32
_cod_depositor_comments
;
The following automatic conversions were performed:

'_refine_ls_weighting_scheme' value 'calc
w=1/[\s^2^(Fo^2^)+(0.1169P)^2^+0.0000P] where P=(Fo^2^+2Fc^2^)/3' was
changed to 'calc'. New tag '_refine_ls_weighting_details' was
created. The value of the new tag was set to
'w=1/[\s^2^(Fo^2^)+(0.1169P)^2^+0.0000P] where P=(Fo^2^+2Fc^2^)/3'.

Automatic conversion script
Id: cif_fix_values 3143 2015-03-26 13:38:13Z robertas 
;
_cod_database_code 4076796

loop_
_symmetry_equiv_pos_as_xyz
'x, y, z'
'-x, -y, -z'

loop_
_atom_site_label
_atom_site_type_symbol
_atom_site_fract_x
_atom_site_fract_y
_atom_site_fract_z
_atom_site_U_iso_or_equiv
_atom_site_adp_type
_atom_site_occupancy
_atom_site_calc_flag
_atom_site_refinement_flags
Os1 Os 0.01027(6) -0.90628(4) -0.16388(4) 0.0343(2) Uani 1 d .
Os2 Os -0.18439(6) -0.79427(4) -0.13228(4) 0.0303(2) Uani 1 d .
Os3 Os -0.38339(5) -0.92225(4) -0.26585(4) 0.0301(2) Uani 1 d .
C100 C -0.2176(13) -0.8969(10) -0.2217(9) 0.028(4) Uani 1 d .
N1 N -0.1588(11) -0.9371(9) -0.2334(7) 0.035(4) Uani 1 d .
C101 C -0.2064(13) -1.0170(11) -0.3011(8) 0.037(5) Uani 1 d .
H10A H -0.2805 -1.0582 -0.3042 0.044 Uiso 1 calc R
H10B H -0.2179 -0.9984 -0.3463 0.044 Uiso 1 calc R
C102 C -0.1404(9) -1.0591(7) -0.3002(6) 0.047(5) Uani 1 d G
C103 C -0.0322(9) -1.0247(6) -0.2447(5) 0.030(4) Uani 1 d G
C104 C 0.0363(7) -1.0671(7) -0.2455(6) 0.042(5) Uani 1 d G
H104 H 0.1087 -1.0441 -0.2084 0.050 Uiso 1 calc R
C105 C -0.0035(10) -1.1437(7) -0.3017(7) 0.050(5) Uani 1 d G
H105 H 0.0423 -1.1720 -0.3023 0.060 Uiso 1 calc R
C106 C -0.1118(10) -1.1780(6) -0.3572(6) 0.041(5) Uani 1 d G
H106 H -0.1384 -1.2293 -0.3948 0.049 Uiso 1 calc R
C107 C -0.1802(8) -1.1357(7) -0.3564(6) 0.053(5) Uani 1 d G
H107 H -0.2527 -1.1586 -0.3935 0.063 Uiso 1 calc R
C1A C -0.0549(14) -0.9750(12) -0.1043(10) 0.038(5) Uani 1 d .
O1A O -0.0999(13) -1.0157(9) -0.0717(8) 0.060(4) Uani 1 d .
C1B C 0.1584(18) -0.8856(13) -0.1054(11) 0.052(5) Uani 1 d .
O1B O 0.2463(12) -0.8785(10) -0.0693(8) 0.073(5) Uani 1 d .
C1C C 0.0599(14) -0.8534(11) -0.2387(12) 0.040(5) Uani 1 d .
O1C O 0.0797(12) -0.8310(9) -0.2866(8) 0.058(4) Uani 1 d .
P1 P 0.0054(4) -0.7832(3) -0.0858(2) 0.0357(12) Uani 1 d .
C401 C 0.0582(10) -0.7818(8) 0.0144(5) 0.042(5) Uani 1 d G
C402 C 0.1743(9) -0.7520(8) 0.0534(7) 0.057(6) Uani 1 d G
H402 H 0.2258 -0.7298 0.0304 0.068 Uiso 1 calc R
C403 C 0.2136(9) -0.7554(9) 0.1267(7) 0.075(8) Uani 1 d G
H403 H 0.2913 -0.7355 0.1528 0.090 Uiso 1 calc R
C404 C 0.1366(13) -0.7885(9) 0.1610(5) 0.058(6) Uani 1 d G
H404 H 0.1629 -0.7908 0.2101 0.069 Uiso 1 calc R
C405 C 0.0204(11) -0.8183(9) 0.1220(7) 0.064(6) Uani 1 d G
H405 H -0.0311 -0.8405 0.1450 0.077 Uiso 1 calc R
C406 C -0.0188(8) -0.8149(8) 0.0487(7) 0.051(5) Uani 1 d G
H406 H -0.0965 -0.8349 0.0226 0.061 Uiso 1 calc R
C501 C 0.1180(9) -0.6739(5) -0.0756(6) 0.037(4) Uani 1 d G
C502 C 0.1913(10) -0.6620(6) -0.1144(6) 0.053(6) Uani 1 d G
H502 H 0.1847 -0.7098 -0.1479 0.064 Uiso 1 calc R
C503 C 0.2742(9) -0.5787(8) -0.1033(7) 0.052(5) Uani 1 d G
H503 H 0.3232 -0.5707 -0.1293 0.062 Uiso 1 calc R
C504 C 0.2840(9) -0.5073(5) -0.0533(7) 0.059(6) Uani 1 d G
H504 H 0.3395 -0.4515 -0.0459 0.071 Uiso 1 calc R
C505 C 0.2108(11) -0.5192(6) -0.0144(6) 0.054(6) Uani 1 d G
H505 H 0.2173 -0.4715 0.0190 0.065 Uiso 1 calc R
C506 C 0.1278(9) -0.6025(7) -0.0256(6) 0.041(5) Uani 1 d G
H506 H 0.0788 -0.6105 0.0004 0.050 Uiso 1 calc R
C2A C -0.2587(15) -0.8710(13) -0.0858(10) 0.041(5) Uani 1 d .
O2A O -0.3048(12) -0.9158(10) -0.0536(8) 0.065(4) Uani 1 d .
C2B C -0.1581(16) -0.7031(13) -0.0512(10) 0.046(5) Uani 1 d .
O2B O -0.1428(13) -0.6505(10) -0.0015(8) 0.075(5) Uani 1 d .
C300 C -0.4041(13) -1.0165(11) -0.2168(10) 0.037(4) Uani 1 d .
N3 N -0.4101(13) -1.0702(10) -0.1886(9) 0.051(4) Uani 1 d .
C301 C -0.416(2) -1.1247(14) -0.1378(13) 0.076(7) Uani 1 d .
H30A H -0.3387 -1.1098 -0.1057 0.091 Uiso 1 calc R
H30B H -0.4529 -1.1093 -0.1059 0.091 Uiso 1 calc R
C302 C -0.4734(15) -1.2156(10) -0.1700(13) 0.074(7) Uani 1 d G
C303 C -0.499(2) -1.2656(15) -0.1221(12) 0.19(2) Uani 1 d G
H303 H -0.4854 -1.2384 -0.0729 0.224 Uiso 1 calc R
C304 C -0.546(3) -1.3560(14) -0.1475(17) 0.36(6) Uani 1 d G
H304 H -0.5628 -1.3895 -0.1154 0.429 Uiso 1 calc R
C305 C -0.566(3) -1.3966(10) -0.2209(18) 0.25(3) Uani 1 d G
H305 H -0.5970 -1.4571 -0.2379 0.296 Uiso 1 calc R
C306 C -0.540(2) -1.3466(16) -0.2689(11) 0.169(18) Uani 1 d G
H306 H -0.5540 -1.3737 -0.3180 0.203 Uiso 1 calc R
C307 C -0.4939(19) -1.2561(15) -0.2434(11) 0.135(14) Uani 1 d G
H307 H -0.4767 -1.2227 -0.2755 0.162 Uiso 1 calc R
P3 P -0.5703(4) -0.9396(3) -0.2646(3) 0.0361(11) Uani 1 d .
C601 C -0.6876(8) -0.9706(7) -0.3527(5) 0.037(5) Uani 1 d G
C602 C -0.7976(10) -0.9952(9) -0.3535(6) 0.060(6) Uani 1 d G
H602 H -0.8099 -0.9916 -0.3088 0.072 Uiso 1 calc R
C603 C -0.8891(7) -1.0252(9) -0.4213(8) 0.073(7) Uani 1 d G
H603 H -0.9627 -1.0417 -0.4219 0.088 Uiso 1 calc R
C604 C -0.8707(9) -1.0306(9) -0.4883(6) 0.071(7) Uani 1 d G
H604 H -0.9320 -1.0506 -0.5336 0.085 Uiso 1 calc R
C605 C -0.7607(11) -1.0060(9) -0.4874(5) 0.050(5) Uani 1 d G
H605 H -0.7484 -1.0096 -0.5322 0.060 Uiso 1 calc R
C606 C -0.6692(8) -0.9760(7) -0.4196(7) 0.045(5) Uani 1 d G
H606 H -0.5956 -0.9595 -0.4190 0.054 Uiso 1 calc R
C701 C -0.6347(9) -1.0322(7) -0.2285(7) 0.039(5) Uani 1 d G
C702 C -0.6430(11) -1.0207(8) -0.1585(6) 0.056(6) Uani 1 d G
H702 H -0.6131 -0.9647 -0.1267 0.067 Uiso 1 calc R
C703 C -0.6960(12) -1.0929(11) -0.1358(7) 0.096(9) Uani 1 d G
H703 H -0.7016 -1.0853 -0.0890 0.115 Uiso 1 calc R
C704 C -0.7407(11) -1.1767(9) -0.1833(10) 0.072(7) Uani 1 d G
H704 H -0.7762 -1.2250 -0.1682 0.086 Uiso 1 calc R
C705 C -0.7324(11) -1.1882(6) -0.2534(9) 0.071(7) Uani 1 d G
H705 H -0.7623 -1.2442 -0.2851 0.085 Uiso 1 calc R
C706 C -0.6794(11) -1.1159(8) -0.2760(6) 0.053(5) Uani 1 d G
H706 H -0.6739 -1.1236 -0.3229 0.063 Uiso 1 calc R
C801 C -0.5663(10) -0.8438(6) -0.2057(6) 0.045(5) Uani 1 d GU
C802 C -0.4869(8) -0.8091(8) -0.1325(7) 0.046(5) Uani 1 d G
H802 H -0.4402 -0.8352 -0.1149 0.055 Uiso 1 calc R
C803 C -0.4771(9) -0.7353(8) -0.0856(5) 0.058(6) Uani 1 d G
H803 H -0.4240 -0.7121 -0.0366 0.070 Uiso 1 calc R
C804 C -0.5468(12) -0.6963(7) -0.1119(7) 0.075(7) Uani 1 d G
H804 H -0.5403 -0.6469 -0.0806 0.090 Uiso 1 calc R
C805 C -0.6263(10) -0.7310(8) -0.1851(8) 0.060(6) Uani 1 d G
H805 H -0.6729 -0.7049 -0.2028 0.072 Uiso 1 calc R
C806 C -0.6360(9) -0.8047(8) -0.2320(5) 0.063(6) Uani 1 d G
H806 H -0.6891 -0.8280 -0.2810 0.076 Uiso 1 calc R
C3A C -0.4385(13) -0.9973(10) -0.3588(10) 0.032(4) Uani 1 d .
O3A O -0.4660(11) -1.0458(8) -0.4180(8) 0.059(4) Uani 1 d .
C1 C -0.2070(15) -0.7978(10) -0.3319(10) 0.038(5) Uani 1 d .
C2 C -0.1139(14) -0.7365(11) -0.2668(9) 0.034(4) Uani 1 d .
C3 C -0.1327(14) -0.7032(10) -0.1990(9) 0.033(4) Uani 1 d .
C4 C -0.2542(13) -0.7259(10) -0.2071(9) 0.030(4) Uani 1 d .
C5 C -0.3453(13) -0.7870(9) -0.2764(8) 0.025(4) Uani 1 d .
C6 C -0.3227(13) -0.8275(10) -0.3369(9) 0.028(4) Uani 1 d .
C7 C -0.3864(14) -0.8319(10) -0.4143(9) 0.033(4) Uani 1 d .
C8 C -0.3155(15) -0.8152(11) -0.4544(9) 0.040(5) Uani 1 d .
C9 C -0.1979(14) -0.7922(11) -0.4033(9) 0.036(4) Uani 1 d .
C10 C -0.1054(16) -0.7334(12) -0.4112(10) 0.047(5) Uani 1 d .
C11 C -0.0082(14) -0.6691(12) -0.3405(10) 0.040(5) Uani 1 d .
C12 C -0.0148(13) -0.6721(10) -0.2733(10) 0.036(4) Uani 1 d .
C13 C 0.0202(13) -0.5936(11) -0.2152(9) 0.039(5) Uani 1 d .
C14 C -0.0523(14) -0.6081(11) -0.1747(9) 0.035(4) Uani 1 d .
C15 C -0.0813(14) -0.5450(11) -0.1500(9) 0.035(4) Uani 1 d .
C16 C -0.2003(14) -0.5682(12) -0.1572(9) 0.037(4) Uani 1 d .
C17 C -0.2785(13) -0.6537(10) -0.1871(9) 0.029(4) Uani 1 d .
C18 C -0.3918(14) -0.6748(11) -0.2370(9) 0.035(4) Uani 1 d .
C19 C -0.4316(13) -0.7514(10) -0.2954(10) 0.032(4) Uani 1 d .
C20 C -0.4950(12) -0.7645(10) -0.3690(10) 0.033(4) Uani 1 d .
C21 C -0.4707(14) -0.8047(11) -0.4290(9) 0.036(4) Uani 1 d .
C22 C -0.4827(15) -0.7592(11) -0.4866(10) 0.042(5) Uani 1 d .
C23 C -0.4151(16) -0.7434(11) -0.5254(9) 0.040(5) Uani 1 d .
C24 C -0.3288(17) -0.7727(12) -0.5095(10) 0.049(5) Uani 1 d .
C25 C -0.228(2) -0.7059(14) -0.5150(10) 0.064(7) Uani 1 d .
C26 C -0.1150(16) -0.6881(12) -0.4668(10) 0.041(5) Uani 1 d .
C27 C -0.0315(16) -0.5976(14) -0.4347(12) 0.052(5) Uani 1 d .
C28 C 0.0371(15) -0.5862(13) -0.3577(11) 0.047(5) Uani 1 d .
C29 C 0.0755(16) -0.5062(13) -0.3025(12) 0.055(6) Uani 1 d .
C30 C 0.0647(13) -0.5102(12) -0.2278(10) 0.041(5) Uani 1 d .
C31 C 0.0380(17) -0.4458(12) -0.2022(11) 0.056(6) Uani 1 d .
C32 C -0.0374(15) -0.4605(11) -0.1650(10) 0.041(5) Uani 1 d .
C33 C -0.1280(17) -0.4342(12) -0.1807(11) 0.048(5) Uani 1 d .
C34 C -0.2237(17) -0.4982(12) -0.1770(10) 0.048(5) Uani 1 d .
C35 C -0.3327(18) -0.5160(12) -0.2238(10) 0.049(5) Uani 1 d .
C36 C -0.4217(13) -0.6070(11) -0.2568(9) 0.034(4) Uani 1 d .
C37 C -0.4853(14) -0.6176(12) -0.3327(11) 0.042(5) Uani 1 d .
C38 C -0.5238(13) -0.6931(12) -0.3874(11) 0.044(5) Uani 1 d .
C39 C -0.5175(14) -0.6935(13) -0.4628(10) 0.049(6) Uani 1 d .
C40 C -0.4725(16) -0.6122(12) -0.4777(11) 0.053(6) Uani 1 d .
C41 C -0.3968(16) -0.5974(13) -0.5169(10) 0.043(5) Uani 1 d .
C42 C -0.3689(19) -0.6598(13) -0.5404(10) 0.056(6) Uani 1 d .
C43 C -0.256(2) -0.6375(13) -0.5359(10) 0.054(6) Uani 1 d .
C44 C -0.1725(19) -0.5520(15) -0.5048(11) 0.059(6) Uani 1 d .
C45 C -0.0591(19) -0.5304(15) -0.4544(12) 0.060(6) Uani 1 d .
C46 C -0.0184(19) -0.4483(13) -0.3946(14) 0.064(6) Uani 1 d .
C47 C 0.0450(19) -0.4374(13) -0.3189(15) 0.069(7) Uani 1 d .
C48 C 0.0211(19) -0.3997(11) -0.2601(12) 0.058(6) Uani 1 d .
C49 C -0.060(2) -0.3708(12) -0.2752(13) 0.061(6) Uani 1 d .
C50 C -0.1377(18) -0.3903(10) -0.2345(11) 0.049(5) Uani 1 d .
C51 C -0.2499(17) -0.4100(11) -0.2858(12) 0.048(5) Uani 1 d .
C52 C -0.3438(17) -0.4708(11) -0.2779(12) 0.052(6) Uani 1 d .
C53 C -0.4426(17) -0.5351(13) -0.3494(12) 0.056(6) Uani 1 d .
C54 C -0.4390(18) -0.5347(13) -0.4188(11) 0.055(6) Uani 1 d .
C55 C -0.3381(16) -0.4691(13) -0.4266(12) 0.053(6) Uani 1 d .
C56 C -0.306(2) -0.5066(13) -0.4851(11) 0.056(6) Uani 1 d .
C57 C -0.2012(18) -0.4825(14) -0.4785(11) 0.052(5) Uani 1 d .
C58 C -0.1101(18) -0.4217(13) -0.4109(13) 0.057(6) Uani 1 d .
C59 C -0.126(2) -0.3849(12) -0.3528(12) 0.057(6) Uani 1 d .
C60 C -0.2427(19) -0.4069(12) -0.3582(13) 0.059(6) Uani 1 d .

loop_
_atom_site_aniso_label
_atom_site_aniso_U_11
_atom_site_aniso_U_22
_atom_site_aniso_U_33
_atom_site_aniso_U_23
_atom_site_aniso_U_13
_atom_site_aniso_U_12
Os1 0.0330(4) 0.0333(4) 0.0296(4) 0.0024(3) 0.0052(3) 0.0148(3)
Os2 0.0325(4) 0.0313(4) 0.0222(4) 0.0034(3) 0.0069(3) 0.0133(3)
Os3 0.0283(4) 0.0269(4) 0.0277(4) 0.0040(3) 0.0067(3) 0.0091(3)
C100 0.021(8) 0.026(9) 0.030(10) 0.015(8) 0.007(8) 0.002(8)
N1 0.022(7) 0.034(8) 0.024(8) -0.001(7) -0.005(6) 0.003(7)
C101 0.029(10) 0.039(10) 0.008(9) -0.007(8) 0.012(7) -0.017(8)
C102 0.058(13) 0.044(12) 0.035(12) 0.019(10) 0.023(11) 0.011(11)
C103 0.032(9) 0.020(9) 0.026(10) -0.004(7) 0.008(8) 0.004(8)
C104 0.046(11) 0.039(11) 0.052(13) 0.013(10) 0.024(10) 0.026(9)
C105 0.064(14) 0.066(14) 0.055(14) 0.023(12) 0.043(12) 0.047(12)
C106 0.052(12) 0.023(9) 0.035(11) -0.007(8) 0.009(10) 0.016(9)
C107 0.065(13) 0.053(13) 0.030(12) -0.001(10) 0.010(10) 0.028(11)
C1A 0.030(10) 0.043(11) 0.018(10) -0.010(9) -0.020(8) 0.020(9)
O1A 0.086(11) 0.051(9) 0.052(10) 0.023(8) 0.034(9) 0.030(8)
C1B 0.060(14) 0.051(13) 0.041(13) 0.004(10) 0.001(11) 0.036(11)
O1B 0.051(9) 0.081(11) 0.075(11) 0.007(9) -0.009(8) 0.046(8)
C1C 0.027(10) 0.022(10) 0.054(14) 0.001(9) 0.003(9) 0.007(8)
O1C 0.070(10) 0.064(10) 0.040(9) 0.027(8) 0.024(8) 0.022(8)
P1 0.038(3) 0.034(3) 0.025(3) 0.001(2) 0.003(2) 0.014(2)
C401 0.047(12) 0.031(10) 0.036(11) -0.002(9) 0.007(10) 0.016(9)
C402 0.058(14) 0.061(14) 0.039(13) 0.010(11) 0.011(11) 0.021(11)
C403 0.100(19) 0.070(16) 0.021(12) -0.011(11) -0.024(12) 0.048(15)
C404 0.099(18) 0.058(14) 0.027(12) 0.013(10) 0.015(13) 0.051(14)
C405 0.066(15) 0.071(15) 0.034(13) 0.024(11) -0.003(11) 0.023(12)
C406 0.053(13) 0.045(12) 0.057(14) 0.019(11) 0.013(11) 0.027(10)
C501 0.044(11) 0.028(10) 0.029(10) -0.002(8) 0.013(9) 0.009(8)
C502 0.032(10) 0.036(11) 0.066(14) -0.028(10) 0.021(10) 0.003(9)
C503 0.042(12) 0.042(12) 0.066(15) 0.010(11) 0.024(10) 0.012(10)
C504 0.053(13) 0.046(13) 0.043(13) -0.001(11) -0.003(11) 0.007(10)
C505 0.077(15) 0.031(11) 0.044(13) -0.008(9) 0.024(11) 0.020(11)
C506 0.056(12) 0.043(12) 0.028(11) 0.006(9) 0.013(9) 0.029(10)
C2A 0.042(11) 0.055(13) 0.025(11) -0.001(10) -0.002(9) 0.036(10)
O2A 0.069(10) 0.071(10) 0.045(9) 0.025(8) 0.017(8) 0.022(8)
C2B 0.053(12) 0.059(13) 0.018(11) 0.007(10) 0.007(9) 0.022(11)
O2B 0.095(12) 0.073(11) 0.041(9) -0.014(8) 0.006(8) 0.046(9)
C300 0.027(10) 0.033(10) 0.037(11) 0.011(9) 0.004(8) 0.005(8)
N3 0.051(10) 0.044(10) 0.041(10) 0.016(9) 0.002(8) 0.015(8)
C301 0.102(19) 0.051(14) 0.074(18) 0.019(13) 0.027(15) 0.036(14)
C302 0.050(14) 0.070(17) 0.10(2) 0.032(16) 0.024(14) 0.025(13)
C303 0.27(5) 0.09(2) 0.24(5) 0.09(3) 0.19(4) 0.02(3)
C304 0.52(12) 0.06(3) 0.59(14) 0.10(5) 0.41(12) 0.07(5)
C305 0.35(7) 0.05(2) 0.25(6) 0.05(3) 0.12(6) 0.00(3)
C306 0.23(5) 0.10(3) 0.09(3) -0.01(2) -0.04(3) 0.07(3)
C307 0.14(3) 0.09(2) 0.10(3) 0.03(2) -0.05(2) 0.04(2)
P3 0.032(3) 0.036(3) 0.034(3) 0.006(2) 0.010(2) 0.013(2)
C601 0.054(12) 0.020(9) 0.024(10) 0.009(8) 0.003(9) 0.012(8)
C602 0.033(11) 0.088(16) 0.054(14) 0.023(12) 0.015(10) 0.022(11)
C603 0.022(11) 0.081(17) 0.10(2) 0.025(15) 0.008(12) 0.017(11)
C604 0.033(12) 0.088(17) 0.055(16) 0.012(13) -0.016(11) 0.016(12)
C605 0.062(14) 0.058(13) 0.025(11) 0.011(10) 0.009(10) 0.027(11)
C606 0.038(11) 0.046(12) 0.053(14) 0.020(10) 0.006(10) 0.027(9)
C701 0.024(9) 0.058(12) 0.033(11) 0.015(10) 0.003(8) 0.020(9)
C702 0.064(14) 0.056(13) 0.042(13) 0.022(11) 0.020(11) 0.018(11)
C703 0.074(18) 0.13(3) 0.11(2) 0.07(2) 0.053(17) 0.040(18)
C704 0.043(13) 0.058(15) 0.11(2) 0.050(15) 0.018(14) 0.016(12)
C705 0.061(15) 0.053(14) 0.10(2) 0.029(14) 0.039(14) 0.022(12)
C706 0.046(12) 0.036(11) 0.055(14) -0.003(10) 0.009(10) 0.011(10)
C801 0.022(7) 0.055(9) 0.056(9) -0.004(7) 0.022(7) 0.019(6)
C802 0.023(9) 0.053(12) 0.042(12) -0.003(10) 0.014(9) 0.002(9)
C803 0.027(10) 0.060(14) 0.050(14) -0.023(11) 0.000(9) 0.007(10)
C804 0.061(15) 0.070(16) 0.085(19) -0.016(14) 0.017(14) 0.041(13)
C805 0.057(13) 0.049(13) 0.077(17) -0.007(12) 0.046(13) 0.021(11)
C806 0.082(16) 0.040(12) 0.040(13) 0.017(10) 0.013(11) 0.005(11)
C3A 0.024(9) 0.023(9) 0.032(11) -0.002(8) 0.001(8) 0.005(7)
O3A 0.051(8) 0.045(8) 0.053(10) -0.014(7) -0.004(7) 0.020(7)
C1 0.052(12) 0.026(10) 0.044(12) -0.001(9) 0.030(10) 0.021(9)
C2 0.034(10) 0.039(10) 0.035(11) 0.005(9) 0.013(8) 0.022(9)
C3 0.051(11) 0.023(9) 0.017(9) -0.003(7) 0.008(8) 0.014(8)
C4 0.028(9) 0.026(9) 0.033(10) 0.003(8) 0.012(8) 0.010(8)
C5 0.037(9) 0.015(8) 0.019(9) 0.001(7) 0.008(8) 0.010(7)
C6 0.027(9) 0.025(9) 0.036(11) 0.019(8) 0.019(8) 0.007(7)
C7 0.041(10) 0.023(9) 0.032(11) 0.002(8) 0.014(9) 0.014(8)
C8 0.054(12) 0.032(10) 0.012(9) -0.005(8) 0.003(9) 0.007(9)
C9 0.044(11) 0.035(10) 0.030(11) 0.003(8) 0.019(9) 0.014(9)
C10 0.063(13) 0.043(11) 0.040(12) 0.009(10) 0.034(11) 0.019(10)
C11 0.029(10) 0.055(12) 0.040(12) 0.009(10) 0.016(9) 0.023(9)
C12 0.020(9) 0.031(10) 0.045(12) 0.015(9) 0.002(8) 0.004(8)
C13 0.024(9) 0.034(11) 0.027(10) 0.000(8) -0.005(8) -0.005(8)
C14 0.032(10) 0.042(11) 0.023(10) 0.005(8) 0.005(8) 0.015(9)
C15 0.041(11) 0.031(10) 0.018(10) -0.001(8) 0.000(8) 0.013(9)
C16 0.039(11) 0.047(12) 0.028(10) 0.007(9) 0.008(8) 0.025(10)
C17 0.034(10) 0.029(10) 0.020(9) 0.013(8) 0.007(8) 0.011(8)
C18 0.049(11) 0.034(10) 0.029(10) 0.004(8) 0.021(9) 0.023(9)
C19 0.025(9) 0.028(9) 0.041(12) 0.002(8) 0.016(8) 0.008(8)
C20 0.016(8) 0.034(10) 0.040(12) 0.021(9) -0.002(8) 0.008(7)
C21 0.043(11) 0.032(10) 0.015(9) -0.001(8) 0.007(8) 0.005(9)
C22 0.041(11) 0.032(10) 0.035(12) -0.002(9) -0.002(9) 0.013(9)
C23 0.053(12) 0.041(11) 0.022(10) 0.008(9) 0.003(9) 0.024(10)
C24 0.058(13) 0.048(12) 0.023(11) -0.005(9) 0.007(9) 0.017(11)
C25 0.101(19) 0.066(15) 0.018(11) 0.009(10) 0.038(12) 0.021(14)
C26 0.059(13) 0.042(11) 0.032(11) 0.004(9) 0.027(10) 0.026(10)
C27 0.043(12) 0.071(15) 0.061(15) 0.035(12) 0.033(11) 0.027(11)
C28 0.044(11) 0.052(13) 0.053(14) 0.025(11) 0.029(10) 0.019(10)
C29 0.044(12) 0.054(14) 0.067(16) 0.019(12) 0.028(11) 0.015(10)
C30 0.016(9) 0.046(12) 0.041(12) -0.006(10) -0.005(8) 0.011(8)
C31 0.051(13) 0.035(12) 0.036(12) -0.013(10) 0.004(10) -0.010(10)
C32 0.034(10) 0.030(10) 0.037(12) -0.006(9) -0.009(9) 0.012(9)
C33 0.060(13) 0.028(10) 0.041(13) -0.012(9) 0.015(10) 0.016(10)
C34 0.057(13) 0.045(12) 0.028(11) 0.001(9) 0.005(10) 0.019(11)
C35 0.078(15) 0.038(11) 0.029(11) -0.002(9) 0.014(11) 0.033(11)
C36 0.026(9) 0.050(11) 0.032(11) 0.007(9) 0.012(8) 0.026(9)
C37 0.033(10) 0.041(12) 0.058(14) 0.012(10) 0.019(10) 0.023(9)
C38 0.024(10) 0.037(11) 0.048(13) 0.016(10) 0.001(9) -0.004(8)
C39 0.027(10) 0.063(14) 0.027(11) 0.023(10) -0.006(8) -0.002(10)
C40 0.048(12) 0.044(12) 0.042(13) 0.002(10) -0.013(10) 0.019(10)
C41 0.050(12) 0.051(13) 0.027(11) 0.019(10) 0.006(9) 0.024(11)
C42 0.069(15) 0.052(14) 0.028(12) 0.020(10) 0.005(10) 0.016(12)
C43 0.088(17) 0.045(13) 0.033(12) 0.030(10) 0.020(12) 0.029(13)
C44 0.077(16) 0.071(16) 0.036(13) 0.032(12) 0.033(12) 0.024(14)
C45 0.067(15) 0.067(15) 0.059(15) 0.040(13) 0.043(13) 0.019(13)
C46 0.063(15) 0.036(13) 0.082(19) 0.028(13) 0.039(14) -0.001(11)
C47 0.067(15) 0.022(11) 0.084(19) 0.032(12) 0.018(14) -0.013(10)
C48 0.076(16) 0.008(9) 0.051(14) -0.002(10) 0.016(12) -0.013(10)
C49 0.075(16) 0.023(11) 0.078(18) 0.022(11) 0.026(14) 0.015(11)
C50 0.076(15) 0.009(9) 0.051(13) 0.002(9) 0.013(12) 0.018(9)
C51 0.062(14) 0.022(10) 0.054(14) 0.009(9) 0.006(11) 0.024(10)
C52 0.056(13) 0.022(10) 0.065(15) -0.002(10) 0.002(11) 0.023(10)
C53 0.060(13) 0.061(14) 0.046(14) 0.020(11) 0.000(11) 0.040(12)
C54 0.070(15) 0.055(13) 0.042(13) 0.032(11) 0.004(11) 0.036(12)
C55 0.049(12) 0.056(13) 0.055(14) 0.037(11) 0.000(11) 0.032(11)
C56 0.103(19) 0.045(13) 0.039(13) 0.021(10) 0.040(13) 0.037(13)
C57 0.053(14) 0.057(14) 0.039(13) 0.027(11) 0.014(11) 0.015(12)
C58 0.059(14) 0.037(12) 0.074(17) 0.038(12) 0.026(13) 0.012(11)
C59 0.104(19) 0.034(11) 0.045(14) 0.024(10) 0.027(14) 0.036(12)
C60 0.065(15) 0.036(12) 0.080(18) 0.030(12) 0.016(13) 0.031(11)

loop_
_atom_type_symbol
_atom_type_description
_atom_type_scat_dispersion_real
_atom_type_scat_dispersion_imag
_atom_type_scat_source
C C 0.0033 0.0016 'International Tables Vol C Tables 4.2.6.8 and 6.1.1.4'
H H 0.0000 0.0000 'International Tables Vol C Tables 4.2.6.8 and 6.1.1.4'
N N 0.0061 0.0033 'International Tables Vol C Tables 4.2.6.8 and 6.1.1.4'
O O 0.0106 0.0060 'International Tables Vol C Tables 4.2.6.8 and 6.1.1.4'
P P 0.1023 0.0942 'International Tables Vol C Tables 4.2.6.8 and 6.1.1.4'
Os Os -1.2165 7.6030 'International Tables Vol C Tables 4.2.6.8 and 6.1.1.4'

loop_
_geom_angle_atom_site_label_1
_geom_angle_atom_site_label_2
_geom_angle_atom_site_label_3
_geom_angle
C1B Os1 C1A 91.8(8)
C1B Os1 C1C 93.2(8)
C1A Os1 C1C 170.6(6)
C1B Os1 N1 176.6(7)
C1A Os1 N1 87.6(6)
C1C Os1 N1 86.9(6)
C1B Os1 C103 97.4(6)
C1A Os1 C103 89.4(6)
C1C Os1 C103 82.1(6)
N1 Os1 C103 79.3(5)
C1B Os1 P1 97.0(6)
C1A Os1 P1 86.5(5)
C1C Os1 P1 100.7(5)
N1 Os1 P1 86.3(4)
C103 Os1 P1 165.2(3)
C2A Os2 C2B 86.4(8)
C2A Os2 C100 92.3(6)
C2B Os2 C100 178.5(7)
C2A Os2 C3 167.4(7)
C2B Os2 C3 92.7(7)
C100 Os2 C3 88.4(6)
C2A Os2 C4 128.0(6)
C2B Os2 C4 86.2(7)
C100 Os2 C4 93.9(6)
C3 Os2 C4 39.5(6)
C2A Os2 P1 102.2(5)
C2B Os2 P1 95.4(6)
C100 Os2 P1 85.7(4)
C3 Os2 P1 90.4(5)
C4 Os2 P1 129.8(4)
C2A Os2 Os3 81.0(5)
C2B Os2 Os3 135.7(6)
C100 Os2 Os3 43.1(4)
C3 Os2 Os3 91.0(4)
C4 Os2 Os3 69.5(4)
P1 Os2 Os3 128.64(11)
C3A Os3 C300 93.0(7)
C3A Os3 C100 105.0(7)
C300 Os3 C100 82.6(6)
C3A Os3 C5 108.9(6)
C300 Os3 C5 157.8(6)
C100 Os3 C5 94.4(6)
C3A Os3 C6 77.6(6)
C300 Os3 C6 161.8(6)
C100 Os3 C6 84.8(6)
C5 Os3 C6 36.6(5)
C3A Os3 P3 95.9(5)
C300 Os3 P3 85.7(5)
C100 Os3 P3 156.5(5)
C5 Os3 P3 88.7(4)
C6 Os3 P3 110.5(4)
C3A Os3 Os2 148.7(5)
C300 Os3 Os2 91.9(5)
C100 Os3 Os2 45.2(5)
C5 Os3 Os2 71.1(4)
C6 Os3 Os2 88.5(4)
P3 Os3 Os2 115.23(11)
N1 C100 Os3 134.8(12)
N1 C100 Os2 132.2(12)
Os3 C100 Os2 91.7(7)
C100 N1 C101 122.6(13)
C100 N1 Os1 126.2(11)
C101 N1 Os1 111.1(11)
C102 C101 N1 115.4(13)
C101 C102 C103 120.4(10)
C101 C102 C107 119.5(10)
C103 C102 C107 120.0
C102 C103 C104 120.0
C102 C103 Os1 113.3(6)
C104 C103 Os1 126.7(6)
C105 C104 C103 120.0
C104 C105 C106 120.0
C107 C106 C105 120.0
C106 C107 C102 120.0
O1A C1A Os1 175.6(15)
O1B C1B Os1 175.5(18)
O1C C1C Os1 172.9(16)
C501 P1 C401 97.1(6)
C501 P1 Os2 113.0(4)
C401 P1 Os2 114.5(4)
C501 P1 Os1 114.2(4)
C401 P1 Os1 108.9(4)
Os2 P1 Os1 108.85(16)
C402 C401 C406 120.0
C402 C401 P1 119.7(7)
C406 C401 P1 120.2(7)
C401 C402 C403 120.0
C404 C403 C402 120.0
C403 C404 C405 120.0
C406 C405 C404 120.0
C405 C406 C401 120.0
C502 C501 C506 120.0
C502 C501 P1 123.1(6)
C506 C501 P1 116.9(6)
C501 C502 C503 120.0
C504 C503 C502 120.0
C503 C504 C505 120.0
C506 C505 C504 120.0
C505 C506 C501 120.0
O2A C2A Os2 176.5(16)
O2B C2B Os2 177.8(18)
N3 C300 Os3 176.1(16)
C300 N3 C301 167(2)
C302 C301 N3 117.5(19)
C303 C302 C307 120.0
C303 C302 C301 116.3(18)
C307 C302 C301 123.4(18)
C302 C303 C304 120.0
C305 C304 C303 120.0
C306 C305 C304 120.0
C305 C306 C307 120.0
C306 C307 C302 120.0
C601 P3 C801 104.9(6)
C601 P3 C701 99.3(5)
C801 P3 C701 105.8(6)
C601 P3 Os3 119.4(4)
C801 P3 Os3 114.5(4)
C701 P3 Os3 111.1(4)
C602 C601 C606 120.0
C602 C601 P3 119.6(7)
C606 C601 P3 120.2(7)
C603 C602 C601 120.0
C604 C603 C602 120.0
C605 C604 C603 120.0
C604 C605 C606 120.0
C605 C606 C601 120.0
C702 C701 C706 120.0
C702 C701 P3 122.9(8)
C706 C701 P3 117.1(8)
C701 C702 C703 120.0
C704 C703 C702 120.0
C703 C704 C705 120.0
C706 C705 C704 120.0
C705 C706 C701 120.0
C802 C801 C806 120.0
C802 C801 P3 117.0(7)
C806 C801 P3 123.0(7)
C803 C802 C801 120.0
C802 C803 C804 120.0
C805 C804 C803 120.0
C804 C805 C806 120.0
C805 C806 C801 120.0
O3A C3A Os3 174.8(14)
C2 C1 C6 121.9(14)
C2 C1 C9 117.3(15)
C6 C1 C9 111.5(16)
C1 C2 C12 120.2(16)
C1 C2 C3 120.8(14)
C12 C2 C3 111.4(14)
C2 C3 C14 102.2(14)
C2 C3 C4 117.0(13)
C14 C3 C4 116.4(14)
C2 C3 Os2 117.7(11)
C14 C3 Os2 130.7(11)
C4 C3 Os2 70.7(9)
C17 C4 C5 108.4(14)
C17 C4 C3 116.3(13)
C5 C4 C3 118.5(13)
C17 C4 Os2 128.4(11)
C5 C4 Os2 111.6(10)
C3 C4 Os2 69.8(9)
C6 C5 C4 122.0(14)
C6 C5 C19 118.4(14)
C4 C5 C19 106.2(13)
C6 C5 Os3 75.8(8)
C4 C5 Os3 107.3(10)
C19 C5 Os3 125.3(10)
C1 C6 C5 118.7(14)
C1 C6 C7 104.3(14)
C5 C6 C7 117.9(14)
C1 C6 Os3 117.4(12)
C5 C6 Os3 67.6(8)
C7 C6 Os3 128.1(10)
C21 C7 C8 118.7(16)
C21 C7 C6 121.2(15)
C8 C7 C6 110.2(15)
C7 C8 C24 121.5(18)
C7 C8 C9 108.7(15)
C24 C8 C9 118.4(16)
C10 C9 C1 124.0(16)
C10 C9 C8 121.1(17)
C1 C9 C8 104.9(14)
C9 C10 C26 122.3(19)
C9 C10 C11 117.1(16)
C26 C10 C11 107.5(16)
C12 C11 C28 121.5(17)
C12 C11 C10 120.3(15)
C28 C11 C10 106.3(16)
C11 C12 C2 121.2(15)
C11 C12 C13 121.5(16)
C2 C12 C13 104.9(15)
C14 C13 C30 117.9(17)
C14 C13 C12 110.9(14)
C30 C13 C12 120.4(16)
C15 C14 C13 121.0(16)
C15 C14 C3 122.3(15)
C13 C14 C3 109.2(15)
C14 C15 C32 120.5(16)
C14 C15 C16 120.1(15)
C32 C15 C16 106.9(15)
C17 C16 C34 122.8(16)
C17 C16 C15 118.4(15)
C34 C16 C15 106.3(16)
C16 C17 C4 125.7(15)
C16 C17 C18 118.7(15)
C4 C17 C18 108.2(13)
C19 C18 C17 109.2(14)
C19 C18 C36 116.9(15)
C17 C18 C36 121.0(14)
C20 C19 C18 124.2(16)
C20 C19 C5 120.6(15)
C18 C19 C5 107.2(14)
C19 C20 C21 120.1(15)
C19 C20 C38 117.4(16)
C21 C20 C38 110.3(15)
C7 C21 C20 121.4(15)
C7 C21 C22 119.1(16)
C20 C21 C22 107.3(16)
C23 C22 C39 119.3(17)
C23 C22 C21 122.3(17)
C39 C22 C21 108.4(16)
C22 C23 C24 117.6(17)
C22 C23 C42 121.5(19)
C24 C23 C42 108.3(18)
C8 C24 C23 120.8(18)
C8 C24 C25 120.0(18)
C23 C24 C25 106.7(19)
C26 C25 C43 122.1(19)
C26 C25 C24 120.2(18)
C43 C25 C24 109(2)
C10 C26 C27 109.6(17)
C10 C26 C25 117.8(17)
C27 C26 C25 117.1(17)
C45 C27 C26 120.5(19)
C45 C27 C28 121(2)
C26 C27 C28 108.1(17)
C29 C28 C27 118.6(18)
C29 C28 C11 120.0(17)
C27 C28 C11 108.4(16)
C28 C29 C47 123(2)
C28 C29 C30 118.3(17)
C47 C29 C30 103.9(19)
C31 C30 C13 121.8(18)
C31 C30 C29 109.7(18)
C13 C30 C29 118.3(16)
C30 C31 C32 120.9(18)
C30 C31 C48 108.9(19)
C32 C31 C48 116(2)
C31 C32 C33 123.4(19)
C31 C32 C15 117.8(17)
C33 C32 C15 107.3(16)
C34 C33 C50 120.9(19)
C34 C33 C32 109.2(17)
C50 C33 C32 117.7(18)
C33 C34 C35 121.0(19)
C33 C34 C16 110.4(18)
C35 C34 C16 119.9(17)
C34 C35 C52 118.5(19)
C34 C35 C36 119.9(17)
C52 C35 C36 108.6(16)
C37 C36 C18 120.3(15)
C37 C36 C35 108.3(16)
C18 C36 C35 117.6(15)
C38 C37 C36 121.0(16)
C38 C37 C53 119.1(18)
C36 C37 C53 109.5(16)
C37 C38 C20 120.1(16)
C37 C38 C39 122.2(16)
C20 C38 C39 104.4(17)
C40 C39 C22 118.8(18)
C40 C39 C38 118.0(18)
C22 C39 C38 109.6(16)
C39 C40 C41 119.5(19)
C39 C40 C54 117.1(19)
C41 C40 C54 111.7(18)
C42 C41 C40 120.5(19)
C42 C41 C56 117.9(19)
C40 C41 C56 109.9(18)
C41 C42 C43 119.8(19)
C41 C42 C23 120(2)
C43 C42 C23 109.3(19)
C44 C43 C42 121(2)
C44 C43 C25 118(2)
C42 C43 C25 107.1(18)
C43 C44 C45 122(2)
C43 C44 C57 120(2)
C45 C44 C57 107.2(19)
C27 C45 C44 120(2)
C27 C45 C46 119(2)
C44 C45 C46 108(2)
C47 C46 C58 119(2)
C47 C46 C45 121(2)
C58 C46 C45 107(2)
C48 C47 C46 120(2)
C48 C47 C29 111(2)
C46 C47 C29 118(2)
C49 C48 C47 120(2)
C49 C48 C31 123(2)
C47 C48 C31 106(2)
C48 C49 C59 119(2)
C48 C49 C50 118(2)
C59 C49 C50 108(2)
C33 C50 C51 119.2(19)
C33 C50 C49 122.1(19)
C51 C50 C49 107.9(19)
C52 C51 C50 118.3(18)
C52 C51 C60 122.5(18)
C50 C51 C60 107.5(18)
C51 C52 C35 122.0(18)
C51 C52 C53 117(2)
C35 C52 C53 107.8(16)
C54 C53 C37 119.1(19)
C54 C53 C52 122(2)
C37 C53 C52 105.7(16)
C53 C54 C40 124.3(19)
C53 C54 C55 120.1(19)
C40 C54 C55 103.1(19)
C60 C55 C54 118.2(19)
C60 C55 C56 115.4(19)
C54 C55 C56 112.4(19)
C57 C56 C41 125(2)
C57 C56 C55 123(2)
C41 C56 C55 102.8(18)
C56 C57 C58 120(2)
C56 C57 C44 116.1(19)
C58 C57 C44 109(2)
C59 C58 C57 124(2)
C59 C58 C46 117(2)
C57 C58 C46 109(2)
C58 C59 C49 124(2)
C58 C59 C60 118(2)
C49 C59 C60 107(2)
C51 C60 C59 109.3(18)
C51 C60 C55 119.8(19)
C59 C60 C55 120(2)

loop_
_geom_bond_atom_site_label_1
_geom_bond_atom_site_label_2
_geom_bond_distance
Os1 C1B 1.88(2)
Os1 C1A 1.93(2)
Os1 C1C 1.97(2)
Os1 N1 2.122(13)
Os1 C103 2.151(8)
Os1 P1 2.459(5)
Os2 C2A 1.86(2)
Os2 C2B 1.90(2)
Os2 C100 2.098(17)
Os2 C3 2.222(16)
Os2 C4 2.234(16)
Os2 P1 2.408(5)
Os2 Os3 2.9535(10)
Os3 C3A 1.817(17)
Os3 C300 1.976(19)
Os3 C100 2.018(16)
Os3 C5 2.248(14)
Os3 C6 2.357(14)
Os3 P3 2.461(5)
C100 N1 1.29(2)
N1 C101 1.535(19)
C101 C102 1.35(2)
C102 C103 1.3900
C102 C107 1.3900
C103 C104 1.3900
C104 C105 1.3900
C105 C106 1.3900
C106 C107 1.3900
C1A O1A 1.14(2)
C1B O1B 1.15(2)
C1C O1C 1.12(2)
P1 C501 1.864(9)
P1 C401 1.866(10)
C401 C402 1.3900
C401 C406 1.3900
C402 C403 1.3900
C403 C404 1.3900
C404 C405 1.3900
C405 C406 1.3900
C501 C502 1.3900
C501 C506 1.3900
C502 C503 1.3900
C503 C504 1.3900
C504 C505 1.3900
C505 C506 1.3900
C2A O2A 1.18(2)
C2B O2B 1.13(2)
C300 N3 1.13(2)
N3 C301 1.46(3)
C301 C302 1.40(2)
C302 C303 1.3900
C302 C307 1.3900
C303 C304 1.3900
C304 C305 1.3900
C305 C306 1.3900
C306 C307 1.3900
P3 C601 1.814(9)
P3 C801 1.842(10)
P3 C701 1.854(10)
C601 C602 1.3900
C601 C606 1.3900
C602 C603 1.3900
C603 C604 1.3900
C604 C605 1.3900
C605 C606 1.3900
C701 C702 1.3900
C701 C706 1.3900
C702 C703 1.3900
C703 C704 1.3900
C704 C705 1.3900
C705 C706 1.3900
C801 C802 1.3900
C801 C806 1.3900
C802 C803 1.3900
C803 C804 1.3900
C804 C805 1.3900
C805 C806 1.3900
C3A O3A 1.182(19)
C1 C2 1.42(2)
C1 C6 1.43(2)
C1 C9 1.44(2)
C2 C12 1.44(2)
C2 C3 1.49(2)
C3 C14 1.49(2)
C3 C4 1.51(2)
C4 C17 1.44(2)
C4 C5 1.45(2)
C5 C6 1.45(2)
C5 C19 1.51(2)
C6 C7 1.48(2)
C7 C21 1.37(2)
C7 C8 1.38(2)
C8 C24 1.39(2)
C8 C9 1.49(2)
C9 C10 1.35(2)
C10 C26 1.43(2)
C10 C11 1.51(2)
C11 C12 1.34(2)
C11 C28 1.46(2)
C12 C13 1.45(2)
C13 C14 1.41(2)
C13 C30 1.43(2)
C14 C15 1.36(2)
C15 C32 1.46(2)
C15 C16 1.47(2)
C16 C17 1.36(2)
C16 C34 1.44(2)
C17 C18 1.44(2)
C18 C19 1.41(2)
C18 C36 1.45(2)
C19 C20 1.38(2)
C20 C21 1.45(2)
C20 C38 1.49(2)
C21 C22 1.47(2)
C22 C23 1.33(2)
C22 C39 1.45(3)
C23 C24 1.42(3)
C23 C42 1.45(2)
C24 C25 1.46(3)
C25 C26 1.45(3)
C25 C43 1.45(3)
C26 C27 1.44(3)
C27 C45 1.42(3)
C27 C28 1.46(3)
C28 C29 1.42(3)
C29 C47 1.45(3)
C29 C30 1.51(3)
C30 C31 1.37(3)
C31 C32 1.39(3)
C31 C48 1.49(3)
C32 C33 1.44(2)
C33 C34 1.38(3)
C33 C50 1.39(3)
C34 C35 1.39(3)
C35 C52 1.41(3)
C35 C36 1.47(2)
C36 C37 1.42(2)
C37 C38 1.36(2)
C37 C53 1.45(3)
C38 C39 1.49(2)
C39 C40 1.41(3)
C40 C41 1.42(3)
C40 C54 1.45(3)
C41 C42 1.34(3)
C41 C56 1.48(3)
C42 C43 1.41(3)
C43 C44 1.38(3)
C44 C45 1.44(3)
C44 C57 1.47(3)
C45 C46 1.49(3)
C46 C47 1.42(3)
C46 C58 1.46(3)
C47 C48 1.41(3)
C48 C49 1.36(3)
C49 C59 1.45(3)
C49 C50 1.47(3)
C50 C51 1.44(3)
C51 C52 1.38(3)
C51 C60 1.45(3)
C52 C53 1.52(3)
C53 C54 1.36(3)
C54 C55 1.48(3)
C55 C60 1.46(3)
C55 C56 1.48(3)
C56 C57 1.29(3)
C57 C58 1.43(3)
C58 C59 1.33(3)
C59 C60 1.45(3)
